data_1537411
loop_
_publ_author_name
'Hoekstra, H.R.'
'Siegel, S.'
'Gallagher, F.X.'

_publ_section_title
;
 Reaction of platinum dioxide with some metal oxides
;
_journal_name_full 'Advances in Chemistry Series'
_journal_page_first 39
_journal_page_last 53
_journal_volume 98
_journal_year 1971
_chemical_formula_sum 'O2 Pt'
_chemical_name_systematic 'Pt O2'
_space_group_IT_number 186
_symmetry_space_group_name_Hall 'P 6c -2c'
_symmetry_space_group_name_H-M 'P 63 m c'
_cell_angle_alpha 90
_cell_angle_beta 90
_cell_angle_gamma 120
_cell_formula_units_Z 2
_cell_length_a 3.1
_cell_length_b 3.1
_cell_length_c 8.32
_cell_volume 69.243
_citation_journal_id_ASTM ADCSAJ
_cod_data_source_file Hoekstra_ADCSAJ_1971_372.cif
_cod_data_source_block O2Pt1
_cod_original_cell_volume 69.24323
_cod_original_formula_sum 'O2 Pt1'
_cod_database_code 1537411

loop_
_symmetry_equiv_pos_as_xyz
x,y,z
x-y,x,z+1/2
-y,x-y,z
-x,-y,z+1/2
-x+y,-x,z
y,-x+y,z+1/2
y,x,z+1/2
-x+y,y,z
-x,-x+y,z+1/2
-y,-x,z
x-y,-y,z+1/2
x,x-y,z

loop_
_atom_site_label
_atom_site_type_symbol
_atom_site_fract_x
_atom_site_fract_y
_atom_site_fract_z
_atom_site_occupancy
_atom_site_U_iso_or_equiv
O1 O-2 0.3333 0.6667 0.375 1 0.0
O2 O-2 0 0 0.625 1 0.0
Pt1 Pt+4 0.3333 0.6667 0 1 0.0
